data_6000760
loop_
_publ_author_name
'Diaz, M.'
'de Chalbaud, L. M.'
'Sagredo, V.'
'Tinoco, T.'
'Pineda, C.'

_publ_section_title
;
 Synchrotron structural study of AgInTe2
;
_journal_name_full
;
 Physica Status Solidi B: Basic Solid State Physics
;
_journal_page_first 281
_journal_page_last 284
_journal_paper_doi 10.1002/1521-3951(200007)220:1<281::AID-PSSB281>3.0.CO;2-X
_journal_volume 220
_journal_year 2000
_chemical_formula_sum 'Ag In Te2'
_space_group_name_H-M_alt 'I -4 2 d'
_cell_angle_alpha 90.000
_cell_angle_beta 90.000
_cell_angle_gamma 90.000
_cell_length_a 6.2620
_cell_length_b 6.2620
_cell_length_c 12.8970
_cell_volume 505.73
_diffrn_ambient_pressure 0.27E+6
_cod_database_code 6000760

loop_
_atom_site_label
_atom_site_fract_x
_atom_site_fract_y
_atom_site_fract_z
? ? ? ?
